data_4324393
loop_
_publ_author_name
'Melissa V. Werrett'
'Daniel Chartrand'
'Julian D. Gale'
'Garry S. Hanan'
'Jonathan G. MacLellan'
'Massimiliano Massi'
'Sara Muzzioli'
'Paolo Raiteri'
'Brian W. Skelton'
'Morry Silberstein'
'Stefano Stagni'

_publ_contact_author_address
;
 Chemistry, 
School of Biomedical, Biomolecular and Chemical Science, 
M313, University of Western Australia, 
Perth, WA 6009,
 Australia
;
_publ_contact_author_email brian.skelton@uwa.edu.au
_publ_contact_author_fax (+61)_08_6488_1118
_publ_contact_author_name 'Skelton, B. W.'
_publ_contact_author_phone (+61)_08_6488_7107
_publ_section_title
;
 Synthesis, Structural, and Photophysical Investigation of Diimine
 Triscarbonyl Re(I) Tetrazolato Complexes.
;
_journal_name_full 'Inorganic Chemistry'
_journal_page_first 1229
_journal_page_last 1241
_journal_paper_doi 10.1021/ic1015516
_journal_volume 50
_journal_year 2011
_chemical_formula_moiety 'C22 H15 N6 O4 Re'
_chemical_formula_sum 'C22 H15 N6 O4 Re'
_chemical_formula_weight 613.6
_chemical_name_systematic
;
 ?
;
_space_group_IT_number 2
_symmetry_cell_setting triclinic
_symmetry_space_group_name_Hall '-P 1'
_symmetry_space_group_name_H-M 'P -1'
_atom_sites_solution_hydrogens geom
_atom_sites_solution_primary direct
_atom_sites_solution_secondary difmap
_audit_creation_date 2010-04-22T13:41:45-00:00
_audit_creation_method 'WinGX routine CIF_UPDATE'
_cell_angle_alpha 98.986(2)
_cell_angle_beta 96.361(2)
_cell_angle_gamma 91.788(2)
_cell_formula_units_Z 2
_cell_length_a 7.5265(2)
_cell_length_b 8.4382(2)
_cell_length_c 16.4431(4)
_cell_measurement_reflns_used 18824
_cell_measurement_temperature 100(2)
_cell_measurement_theta_max 36.3287
_cell_measurement_theta_min 3.7202
_cell_volume 1023.88(4)
_computing_cell_refinement
;
        CrysAlisPro, Oxford Diffraction Ltd.,
        Version 1.171.33.52 (release 06-11-2009 CrysAlis171 .NET)
        (compiled Nov  6 2009,16:24:50)
;
_computing_data_collection
;
        CrysAlisPro, Oxford Diffraction Ltd.,
        Version 1.171.33.52 (release 06-11-2009 CrysAlis171 .NET)
        (compiled Nov  6 2009,16:24:50)
;
_computing_data_reduction
;
        CrysAlisPro, Oxford Diffraction Ltd.,
        Version 1.171.33.52 (release 06-11-2009 CrysAlis171 .NET)
        (compiled Nov  6 2009,16:24:50)
;
_computing_molecular_graphics 'OrtepII (Johnson, C. K. (1976)'
_computing_publication_material 'WinGX Farrugia, L. J. (1999)'
_computing_structure_refinement 'SHELXL-97 (Sheldrick, 2008)'
_diffrn_ambient_temperature 100(2)
_diffrn_detector_area_resol_mean 10.4738
_diffrn_measured_fraction_theta_full 0.994
_diffrn_measured_fraction_theta_max 0.958
_diffrn_measurement_device_type 'Oxford Diffraction Gemini, Ruby'
_diffrn_measurement_method '\w scans'
_diffrn_orient_matrix_UB_11 0.0181775955
_diffrn_orient_matrix_UB_12 -0.0119460806
_diffrn_orient_matrix_UB_13 0.0418114696
_diffrn_orient_matrix_UB_21 -0.0907918039
_diffrn_orient_matrix_UB_22 0.012946252
_diffrn_orient_matrix_UB_23 0.0059199912
_diffrn_orient_matrix_UB_31 -0.0216125606
_diffrn_orient_matrix_UB_32 -0.0834237065
_diffrn_orient_matrix_UB_33 -0.0123157424
_diffrn_radiation_monochromator graphite
_diffrn_radiation_type MoK\a
_diffrn_radiation_wavelength 0.71073
_diffrn_reflns_av_R_equivalents 0.0381
_diffrn_reflns_av_unetI/netI 0.0444
_diffrn_reflns_limit_h_max 12
_diffrn_reflns_limit_h_min -12
_diffrn_reflns_limit_k_max 14
_diffrn_reflns_limit_k_min -14
_diffrn_reflns_limit_l_max 26
_diffrn_reflns_limit_l_min -26
_diffrn_reflns_number 29744
_diffrn_reflns_theta_full 35.5
_diffrn_reflns_theta_max 36.39
_diffrn_reflns_theta_min 3.73
_exptl_absorpt_coefficient_mu 5.979
_exptl_absorpt_correction_T_max 0.676
_exptl_absorpt_correction_T_min 0.454
_exptl_absorpt_correction_type analytical
_exptl_absorpt_process_details
;
              CrysAlisPro, Oxford Diffraction Ltd.,
        Version 1.171.33.52 (release 06-11-2009 CrysAlis171 .NET)
        (compiled Nov  6 2009,16:24:50)
Analytical numeric absorption correction using a multifaceted crystal
                        model based on expressions derived by R.C. Clark & J.S.
        (Clark, R. C. & Reid, J. S. (1995). Acta Cryst. A51, 887-897)

;
_exptl_crystal_colour yellow
_exptl_crystal_density_diffrn 1.99
_exptl_crystal_description slab
_exptl_crystal_F_000 592
_exptl_crystal_size_max 0.19
_exptl_crystal_size_mid 0.12
_exptl_crystal_size_min 0.07
_refine_diff_density_max 4.059
_refine_diff_density_min -1.05
_refine_diff_density_rms 0.178
_refine_ls_extinction_method none
_refine_ls_goodness_of_fit_ref 0.968
_refine_ls_hydrogen_treatment constr
_refine_ls_matrix_type full
_refine_ls_number_parameters 299
_refine_ls_number_reflns 9550
_refine_ls_number_restraints 0
_refine_ls_restrained_S_all 0.968
_refine_ls_R_factor_all 0.0325
_refine_ls_R_factor_gt 0.0253
_refine_ls_shift/su_max 0.004
_refine_ls_shift/su_mean 0
_refine_ls_structure_factor_coef Fsqd
_refine_ls_weighting_details 'calc w=1/[\s^2^(Fo^2^)+(0.0289P)^2^] where P=(Fo^2^+2Fc^2^)/3'
_refine_ls_weighting_scheme calc
_refine_ls_wR_factor_gt 0.0538
_refine_ls_wR_factor_ref 0.0546
_reflns_number_gt 8187
_reflns_number_total 9550
_reflns_threshold_expression I>2\s(I)
_cod_data_source_file ic1015516_si_002_5.cif
_cod_data_source_block mxm20
_cod_original_sg_symbol_Hall -P_1
_cod_database_code 4324393

loop_
_symmetry_equiv_pos_as_xyz
'x, y, z'
'-x, -y, -z'

loop_
_atom_site_label
_atom_site_type_symbol
_atom_site_fract_x
_atom_site_fract_y
_atom_site_fract_z
_atom_site_U_iso_or_equiv
_atom_site_adp_type
_atom_site_occupancy
_atom_site_symmetry_multiplicity
_atom_site_calc_flag
_atom_site_refinement_flags
Re1 Re 0.692097(11) 0.232389(9) 0.131830(5) 0.01114(2) Uani 1 1 d .
N11 N 0.8877(2) 0.4221(2) 0.12441(11) 0.0123(3) Uani 1 1 d .
C12 C 0.8527(3) 0.5731(2) 0.15874(13) 0.0124(3) Uani 1 1 d .
C13 C 0.9676(3) 0.7035(2) 0.15474(14) 0.0157(4) Uani 1 1 d .
H13 H 0.9399 0.8091 0.1775 0.019 Uiso 1 1 calc R
C14 C 1.1222(3) 0.6782(3) 0.11745(14) 0.0174(4) Uani 1 1 d .
H14 H 1.2008 0.7664 0.1137 0.021 Uiso 1 1 calc R
C15 C 1.1615(3) 0.5230(3) 0.08555(14) 0.0165(4) Uani 1 1 d .
H15 H 1.2693 0.5027 0.0615 0.02 Uiso 1 1 calc R
C16 C 1.0402(3) 0.3978(3) 0.08947(14) 0.0141(4) Uani 1 1 d .
H16 H 1.0656 0.2915 0.0668 0.017 Uiso 1 1 calc R
N21 N 0.6018(2) 0.4452(2) 0.20364(11) 0.0125(3) Uani 1 1 d .
C22 C 0.6911(3) 0.5869(2) 0.20187(13) 0.0133(3) Uani 1 1 d .
C23 C 0.6324(3) 0.7322(3) 0.23980(14) 0.0171(4) Uani 1 1 d .
H23 H 0.6953 0.8305 0.2375 0.021 Uiso 1 1 calc R
C24 C 0.4807(3) 0.7315(3) 0.28100(15) 0.0195(4) Uani 1 1 d .
H24 H 0.4377 0.8295 0.3065 0.023 Uiso 1 1 calc R
C25 C 0.3933(3) 0.5866(3) 0.28432(14) 0.0186(4) Uani 1 1 d .
H25 H 0.291 0.5834 0.3132 0.022 Uiso 1 1 calc R
C26 C 0.4569(3) 0.4456(3) 0.24490(14) 0.0162(4) Uani 1 1 d .
H26 H 0.3962 0.3462 0.2471 0.019 Uiso 1 1 calc R
C1 C 0.5043(3) 0.0899(3) 0.15292(15) 0.0168(4) Uani 1 1 d .
O1 O 0.3861(3) 0.0110(2) 0.16602(13) 0.0259(4) Uani 1 1 d .
C2 C 0.5506(3) 0.2685(2) 0.03246(14) 0.0146(4) Uani 1 1 d .
O2 O 0.4705(2) 0.2920(2) -0.02824(11) 0.0221(3) Uani 1 1 d .
C3 C 0.7876(3) 0.0514(2) 0.06695(14) 0.0156(4) Uani 1 1 d .
O3 O 0.8385(2) -0.0578(2) 0.02647(12) 0.0246(4) Uani 1 1 d .
N1 N 0.9095(2) 0.0735(2) 0.27059(12) 0.0139(3) Uani 1 1 d .
N2 N 0.8684(2) 0.2110(2) 0.24247(12) 0.0143(3) Uani 1 1 d .
N3 N 0.9547(3) 0.3370(2) 0.29173(12) 0.0175(4) Uani 1 1 d .
N4 N 1.0537(3) 0.2842(2) 0.35307(13) 0.0182(4) Uani 1 1 d .
C5 C 1.0235(3) 0.1224(2) 0.33881(13) 0.0136(4) Uani 1 1 d .
C51 C 1.1030(3) 0.0149(2) 0.39332(14) 0.0142(4) Uani 1 1 d .
C52 C 1.0586(3) -0.1496(3) 0.37797(14) 0.0157(4) Uani 1 1 d .
H52 H 0.9786 -0.1935 0.3304 0.019 Uiso 1 1 calc R
C53 C 1.1295(3) -0.2503(2) 0.43120(14) 0.0144(4) Uani 1 1 d .
H53 H 1.0978 -0.3621 0.4199 0.017 Uiso 1 1 calc R
C54 C 1.2479(3) -0.1872(3) 0.50151(14) 0.0153(4) Uani 1 1 d .
C55 C 1.2918(3) -0.0218(3) 0.51699(15) 0.0183(4) Uani 1 1 d .
H55 H 1.3709 0.0223 0.5648 0.022 Uiso 1 1 calc R
C56 C 1.2217(3) 0.0785(3) 0.46371(14) 0.0175(4) Uani 1 1 d .
H56 H 1.2539 0.1902 0.4748 0.021 Uiso 1 1 calc R
C57 C 1.3288(3) -0.2895(3) 0.56083(15) 0.0185(4) Uani 1 1 d .
O57 O 1.4277(3) -0.2295(2) 0.62266(12) 0.0270(4) Uani 1 1 d .
C58 C 1.2843(4) -0.4688(3) 0.54199(17) 0.0238(5) Uani 1 1 d .
H58A H 1.3565 -0.5223 0.582 0.036 Uiso 1 1 calc R
H58B H 1.3106 -0.5105 0.4858 0.036 Uiso 1 1 calc R
H58C H 1.157 -0.4896 0.546 0.036 Uiso 1 1 calc R

loop_
_atom_site_aniso_label
_atom_site_aniso_U_11
_atom_site_aniso_U_22
_atom_site_aniso_U_33
_atom_site_aniso_U_23
_atom_site_aniso_U_13
_atom_site_aniso_U_12
Re1 0.01292(4) 0.00797(3) 0.01181(4) 0.00067(2) -0.00007(2) -0.00100(2)
N11 0.0149(8) 0.0092(7) 0.0125(8) 0.0022(6) 0.0001(6) 0.0000(6)
C12 0.0142(8) 0.0108(8) 0.0114(9) 0.0018(7) -0.0011(7) 0.0000(6)
C13 0.0203(10) 0.0111(8) 0.0144(9) 0.0011(7) -0.0015(7) -0.0019(7)
C14 0.0202(10) 0.0146(9) 0.0167(10) 0.0041(8) -0.0010(8) -0.0048(8)
C15 0.0152(9) 0.0173(9) 0.0167(10) 0.0035(8) -0.0001(7) -0.0024(7)
C16 0.0139(9) 0.0143(8) 0.0138(9) 0.0016(7) 0.0008(7) 0.0001(7)
N21 0.0141(7) 0.0117(7) 0.0111(8) 0.0010(6) -0.0008(6) 0.0011(6)
C22 0.0148(9) 0.0117(8) 0.0124(9) 0.0017(7) -0.0015(7) 0.0005(7)
C23 0.0193(10) 0.0123(8) 0.0178(10) -0.0005(7) -0.0021(8) 0.0026(7)
C24 0.0209(10) 0.0181(10) 0.0173(10) -0.0023(8) -0.0020(8) 0.0059(8)
C25 0.0187(10) 0.0220(10) 0.0149(10) 0.0019(8) 0.0017(8) 0.0055(8)
C26 0.0174(9) 0.0174(9) 0.0140(9) 0.0029(7) 0.0017(7) 0.0018(7)
C1 0.0190(10) 0.0123(8) 0.0184(10) 0.0015(7) -0.0001(8) -0.0002(7)
O1 0.0247(9) 0.0203(8) 0.0332(10) 0.0055(7) 0.0055(8) -0.0071(7)
C2 0.0161(9) 0.0114(8) 0.0154(9) 0.0000(7) 0.0025(7) -0.0025(7)
O2 0.0221(8) 0.0244(8) 0.0188(8) 0.0050(7) -0.0030(6) -0.0024(7)
C3 0.0152(9) 0.0122(8) 0.0191(10) 0.0025(7) 0.0013(8) -0.0027(7)
O3 0.0259(9) 0.0156(7) 0.0311(10) -0.0039(7) 0.0095(8) 0.0001(6)
N1 0.0171(8) 0.0100(7) 0.0143(8) 0.0021(6) 0.0005(6) 0.0010(6)
N2 0.0174(8) 0.0107(7) 0.0143(8) 0.0019(6) -0.0003(6) -0.0002(6)
N3 0.0232(9) 0.0119(7) 0.0153(9) 0.0005(6) -0.0040(7) -0.0015(7)
N4 0.0229(9) 0.0131(8) 0.0176(9) 0.0031(7) -0.0029(7) -0.0001(7)
C5 0.0150(9) 0.0116(8) 0.0142(9) 0.0016(7) 0.0015(7) 0.0014(7)
C51 0.0149(9) 0.0134(8) 0.0146(9) 0.0027(7) 0.0025(7) 0.0024(7)
C52 0.0186(9) 0.0137(8) 0.0142(9) 0.0017(7) -0.0006(7) 0.0015(7)
C53 0.0171(9) 0.0119(8) 0.0148(9) 0.0030(7) 0.0027(7) 0.0009(7)
C54 0.0172(9) 0.0158(9) 0.0130(9) 0.0028(7) 0.0013(7) 0.0025(7)
C55 0.0197(10) 0.0177(9) 0.0160(10) 0.0024(8) -0.0035(8) 0.0008(8)
C56 0.0215(10) 0.0143(9) 0.0159(10) 0.0018(8) -0.0006(8) 0.0008(8)
C57 0.0193(10) 0.0188(10) 0.0185(10) 0.0066(8) 0.0014(8) 0.0026(8)
O57 0.0302(9) 0.0274(9) 0.0223(9) 0.0098(7) -0.0089(7) -0.0036(7)
C58 0.0296(12) 0.0187(10) 0.0242(12) 0.0087(9) -0.0010(10) 0.0049(9)

loop_
_atom_type_symbol
_atom_type_description
_atom_type_scat_dispersion_real
_atom_type_scat_dispersion_imag
_atom_type_scat_source
C C 0.0033 0.0016 'International Tables Vol C Tables 4.2.6.8 and 6.1.1.4'
H H 0 0 'International Tables Vol C Tables 4.2.6.8 and 6.1.1.4'
N N 0.0061 0.0033 'International Tables Vol C Tables 4.2.6.8 and 6.1.1.4'
O O 0.0106 0.006 'International Tables Vol C Tables 4.2.6.8 and 6.1.1.4'
Re Re -1.0185 7.231 'International Tables Vol C Tables 4.2.6.8 and 6.1.1.4'

loop_
_exptl_crystal_face_index_h
_exptl_crystal_face_index_k
_exptl_crystal_face_index_l
_exptl_crystal_face_perp_dist
0 0 -1 0.0342
0 0 1 0.0777
0 -1 1 0.0306
0 1 -1 0.1109
-1 0 0 0.0127
1 0 0 0.0579
0 -1 2 0.0543
0 1 -2 0.1018

loop_
_geom_angle_atom_site_label_1
_geom_angle_atom_site_label_2
_geom_angle_atom_site_label_3
_geom_angle
C2 Re1 C1 89.89(9)
C2 Re1 C3 88.16(9)
C1 Re1 C3 88.48(9)
C2 Re1 N21 92.39(8)
C1 Re1 N21 95.52(8)
C3 Re1 N21 175.96(8)
C2 Re1 N2 174.46(7)
C1 Re1 N2 95.53(8)
C3 Re1 N2 93.15(8)
N21 Re1 N2 85.94(7)
C2 Re1 N11 92.40(8)
C1 Re1 N11 170.25(8)
C3 Re1 N11 101.06(8)
N21 Re1 N11 74.92(7)
N2 Re1 N11 82.07(7)
C16 N11 C12 119.20(18)
C16 N11 Re1 124.00(14)
C12 N11 Re1 116.79(14)
N11 C12 C13 120.95(19)
N11 C12 C22 115.62(17)
C13 C12 C22 123.40(19)
C14 C13 C12 119.55(19)
C14 C13 H13 120.2
C12 C13 H13 120.2
C13 C14 C15 119.4(2)
C13 C14 H14 120.3
C15 C14 H14 120.3
C14 C15 C16 118.7(2)
C14 C15 H15 120.7
C16 C15 H15 120.7
N11 C16 C15 122.2(2)
N11 C16 H16 118.9
C15 C16 H16 118.9
C26 N21 C22 119.09(18)
C26 N21 Re1 123.63(14)
C22 N21 Re1 117.14(14)
N21 C22 C23 121.2(2)
N21 C22 C12 114.95(18)
C23 C22 C12 123.81(19)
C24 C23 C22 119.2(2)
C24 C23 H23 120.4
C22 C23 H23 120.4
C25 C24 C23 119.2(2)
C25 C24 H24 120.4
C23 C24 H24 120.4
C24 C25 C26 119.1(2)
C24 C25 H25 120.4
C26 C25 H25 120.4
N21 C26 C25 122.1(2)
N21 C26 H26 118.9
C25 C26 H26 118.9
O1 C1 Re1 176.5(2)
O2 C2 Re1 177.73(19)
O3 C3 Re1 177.5(2)
C5 N1 N2 103.64(17)
N3 N2 N1 110.71(18)
N3 N2 Re1 123.05(14)
N1 N2 Re1 126.23(14)
N4 N3 N2 108.46(17)
N3 N4 C5 105.27(18)
N1 C5 N4 111.92(19)
N1 C5 C51 124.26(19)
N4 C5 C51 123.8(2)
C52 C51 C56 119.0(2)
C52 C51 C5 121.1(2)
C56 C51 C5 119.81(19)
C53 C52 C51 121.0(2)
C53 C52 H52 119.5
C51 C52 H52 119.5
C52 C53 C54 120.1(2)
C52 C53 H53 120
C54 C53 H53 120
C53 C54 C55 118.8(2)
C53 C54 C57 122.5(2)
C55 C54 C57 118.7(2)
C56 C55 C54 121.1(2)
C56 C55 H55 119.5
C54 C55 H55 119.5
C55 C56 C51 120.0(2)
C55 C56 H56 120
C51 C56 H56 120
O57 C57 C54 120.6(2)
O57 C57 C58 121.3(2)
C54 C57 C58 118.1(2)
C57 C58 H58A 109.5
C57 C58 H58B 109.5
H58A C58 H58B 109.5
C57 C58 H58C 109.5
H58A C58 H58C 109.5
H58B C58 H58C 109.5

loop_
_geom_bond_atom_site_label_1
_geom_bond_atom_site_label_2
_geom_bond_distance
Re1 C2 1.920(2)
Re1 C1 1.923(2)
Re1 C3 1.928(2)
Re1 N21 2.1617(17)
Re1 N2 2.1644(19)
Re1 N11 2.1673(17)
N11 C16 1.347(3)
N11 C12 1.357(3)
C12 C13 1.392(3)
C12 C22 1.473(3)
C13 C14 1.381(3)
C13 H13 0.95
C14 C15 1.386(3)
C14 H14 0.95
C15 C16 1.389(3)
C15 H15 0.95
C16 H16 0.95
N21 C26 1.347(3)
N21 C22 1.359(3)
C22 C23 1.394(3)
C23 C24 1.391(3)
C23 H23 0.95
C24 C25 1.383(3)
C24 H24 0.95
C25 C26 1.389(3)
C25 H25 0.95
C26 H26 0.95
C1 O1 1.154(3)
C2 O2 1.155(3)
C3 O3 1.151(3)
N1 C5 1.336(3)
N1 N2 1.347(2)
N2 N3 1.334(3)
N3 N4 1.329(3)
N4 C5 1.356(3)
C5 C51 1.467(3)
C51 C52 1.395(3)
C51 C56 1.404(3)
C52 C53 1.389(3)
C52 H52 0.95
C53 C54 1.401(3)
C53 H53 0.95
C54 C55 1.402(3)
C54 C57 1.494(3)
C55 C56 1.385(3)
C55 H55 0.95
C56 H56 0.95
C57 O57 1.221(3)
C57 C58 1.515(3)
C58 H58A 0.98
C58 H58B 0.98
C58 H58C 0.98
